data_2228537
loop_
_publ_author_name
'Zheng, Chang-Ge'
'Zhang, Pei-Pei'
'Zhang, Peng'
'Li, Song'

_publ_section_title
;
 <i>catena</i>-Poly[[[aquatris(pyridine-\k<i>N</i>)nickel(II)]-\m-2,3,5,6-tetrachlorobenzene-1,4-dicarboxylato-\k^2^<i>O</i>^1^:<i>O</i>^4^]
 pyridine monosolvate]
;
_journal_coeditor_code RZ2513
_journal_issue 12
_journal_name_full 'Acta Crystallographica Section E'
_journal_page_first m1618
_journal_paper_doi 10.1107/S1600536810045794
_journal_volume 66
_journal_year 2010
_chemical_formula_iupac '[Ni (C8 Cl4 O4) (C5 H5 N)3 (H2 O)], C5 H5 N'
_chemical_formula_moiety 'C46 H34 Cl8 N6 Ni2 O10, 2(C5 H5 N)'
_chemical_formula_sum 'C56 H44 Cl8 N8 Ni2 O10'
_chemical_formula_weight 1390.01
_chemical_name_systematic
;<i>catena</i>-Poly[[[aquatris(pyridine-\k<i>N</i>)nickel(II)]-
\m-2,3,5,6-tetrachlorobenzene-1,4-dicarboxylato-\k^2^<i>O</i>^1^:<i>O</i>^4^]
pyridine monosolvate]
;
_space_group_IT_number 2
_symmetry_cell_setting triclinic
_symmetry_space_group_name_Hall '-P 1'
_symmetry_space_group_name_H-M 'P -1'
_atom_sites_solution_hydrogens geom
_atom_sites_solution_primary direct
_atom_sites_solution_secondary difmap
_cell_angle_alpha 68.279(5)
_cell_angle_beta 79.750(6)
_cell_angle_gamma 84.853(6)
_cell_formula_units_Z 2
_cell_length_a 8.6148(6)
_cell_length_b 17.6879(10)
_cell_length_c 21.0617(10)
_cell_measurement_reflns_used 11475
_cell_measurement_temperature 293(2)
_cell_measurement_theta_max 27.4932
_cell_measurement_theta_min 3.0253
_cell_volume 2932.9(3)
_computing_cell_refinement 'SAINT (Bruker, 2005)'
_computing_data_collection 'APEX2 (Bruker, 2005)'
_computing_data_reduction 'SAINT (Bruker, 2005)'
_computing_molecular_graphics 'PLATON (Spek, 2009)'
_computing_publication_material 'SHELXL97 (Sheldrick, 2008<i>b</i>)'
_computing_structure_refinement 'SHELXL97 (Sheldrick, 2008<i>b</i>)'
_computing_structure_solution 'SHELXS97 (Sheldrick, 2008<i>b</i>)'
_diffrn_ambient_temperature 293(2)
_diffrn_detector_area_resol_mean 28.5714
_diffrn_measured_fraction_theta_full 0.990
_diffrn_measured_fraction_theta_max 0.990
_diffrn_measurement_device_type 'Bruker APEXII'
_diffrn_measurement_method dtprofit.ref
_diffrn_radiation_monochromator graphite
_diffrn_radiation_source 'fine-focus sealed tube'
_diffrn_radiation_type MoK\a
_diffrn_radiation_wavelength 0.71073
_diffrn_reflns_av_R_equivalents 0.0595
_diffrn_reflns_av_sigmaI/netI 0.0922
_diffrn_reflns_limit_h_max 10
_diffrn_reflns_limit_h_min -10
_diffrn_reflns_limit_k_max 18
_diffrn_reflns_limit_k_min -21
_diffrn_reflns_limit_l_max 25
_diffrn_reflns_limit_l_min -26
_diffrn_reflns_number 26508
_diffrn_reflns_theta_full 26.20
_diffrn_reflns_theta_max 26.20
_diffrn_reflns_theta_min 3.03
_diffrn_standards_decay_% 0
_exptl_absorpt_coefficient_mu 1.072
_exptl_absorpt_correction_T_max 1.0000
_exptl_absorpt_correction_T_min 0.6882
_exptl_absorpt_correction_type multi-scan
_exptl_absorpt_process_details '(SADABS; Sheldrick, 2008<i>a</i>)'
_exptl_crystal_colour Green
_exptl_crystal_density_diffrn 1.574
_exptl_crystal_density_method 'not measured'
_exptl_crystal_description Block
_exptl_crystal_F_000 1416
_exptl_crystal_size_max 0.26
_exptl_crystal_size_mid 0.21
_exptl_crystal_size_min 0.10
_refine_diff_density_max 0.379
_refine_diff_density_min -0.362
_refine_ls_extinction_method none
_refine_ls_goodness_of_fit_ref 1.065
_refine_ls_hydrogen_treatment constr
_refine_ls_matrix_type full
_refine_ls_number_parameters 757
_refine_ls_number_reflns 11670
_refine_ls_number_restraints 0
_refine_ls_restrained_S_all 1.065
_refine_ls_R_factor_all 0.1183
_refine_ls_R_factor_gt 0.0755
_refine_ls_shift/su_max 0.000
_refine_ls_shift/su_mean 0.000
_refine_ls_structure_factor_coef Fsqd
_refine_ls_weighting_details 'calc w=1/[\s^2^(Fo^2^)+(0.0480P)^2^+1.8000P] where P=(Fo^2^+2Fc^2^)/3'
_refine_ls_weighting_scheme calc
_refine_ls_wR_factor_gt 0.1318
_refine_ls_wR_factor_ref 0.1512
_reflns_number_gt 8092
_reflns_number_total 11670
_reflns_threshold_expression I>2sigma(I)
_cod_data_source_file rz2513.cif
_cod_data_source_block I
_cod_database_code 2228537
_cod_database_fobs_code 2228537

loop_
_symmetry_equiv_pos_as_xyz
'x, y, z'
'-x, -y, -z'

loop_
_atom_site_type_symbol
_atom_site_label
_atom_site_fract_x
_atom_site_fract_y
_atom_site_fract_z
_atom_site_U_iso_or_equiv
_atom_site_adp_type
_atom_site_calc_flag
_atom_site_refinement_flags
_atom_site_occupancy
_atom_site_disorder_assembly
_atom_site_disorder_group
Ni Ni1 0.46067(7) 0.47947(3) 0.23768(3) 0.02446(16) Uani d . 1 . .
Ni Ni2 0.00680(7) 0.00952(3) 0.76709(3) 0.02428(16) Uani d . 1 . .
Cl Cl1 0.96838(15) 0.62945(8) 0.09662(6) 0.0431(3) Uani d . 1 . .
Cl Cl2 1.09020(14) 0.74578(8) -0.05442(6) 0.0412(3) Uani d . 1 . .
Cl Cl3 0.37903(14) 0.75032(8) 0.06981(6) 0.0417(3) Uani d . 1 . .
Cl Cl4 0.50078(15) 0.86514(8) -0.08212(7) 0.0456(4) Uani d . 1 . .
Cl Cl5 -0.09677(17) 0.28669(9) 0.57970(7) 0.0513(4) Uani d . 1 . .
Cl Cl6 -0.01812(17) 0.37233(9) 0.41947(7) 0.0502(4) Uani d . 1 . .
Cl Cl7 0.53227(16) 0.20335(9) 0.42029(7) 0.0493(4) Uani d . 1 . .
Cl Cl8 0.46070(16) 0.12525(9) 0.58077(7) 0.0472(4) Uani d . 1 . .
O O1 0.5606(4) 0.57825(18) 0.15395(15) 0.0304(8) Uani d . 1 . .
O O2 0.6420(4) 0.66386(19) 0.19776(15) 0.0333(8) Uani d . 1 . .
O O3 0.8211(4) 0.8264(2) -0.18049(15) 0.0354(8) Uani d . 1 . .
O O4 0.9117(4) 0.91544(18) -0.14307(15) 0.0303(8) Uani d . 1 . .
O O5 0.3744(4) 0.38525(19) 0.32687(15) 0.0325(8) Uani d . 1 . .
O O6 0.2378(5) 0.2903(2) 0.31443(17) 0.0510(11) Uani d . 1 . .
O O7 0.1898(6) 0.2018(3) 0.68576(19) 0.0683(14) Uani d . 1 . .
O O8 0.0846(4) 0.09826(19) 0.67262(15) 0.0334(8) Uani d . 1 . .
O O9 0.5614(4) 0.51792(19) 0.30244(15) 0.0322(8) Uani d . 1 . .
H H9A 0.5796 0.5685 0.2865 0.048 Uiso d R 1 . .
H H9B 0.5209 0.5157 0.3429 0.048 Uiso d R 1 . .
O O10 -0.0918(4) -0.04115(19) 0.70833(14) 0.0299(8) Uani d . 1 . .
H H10A -0.0499 -0.0479 0.6710 0.045 Uiso d R 1 . .
H H10B -0.1203 -0.0848 0.7418 0.045 Uiso d R 1 . .
N N1 0.2520(4) 0.5464(2) 0.25037(18) 0.0282(9) Uani d . 1 . .
N N2 0.3805(4) 0.4496(2) 0.16131(19) 0.0294(9) Uani d . 1 . .
N N3 0.6745(5) 0.4151(2) 0.2259(2) 0.0321(10) Uani d . 1 . .
N N4 0.2190(4) -0.0563(2) 0.75740(18) 0.0252(9) Uani d . 1 . .
N N5 0.0898(4) 0.0484(2) 0.83883(18) 0.0280(9) Uani d . 1 . .
N N6 -0.2077(4) 0.0743(2) 0.7758(2) 0.0320(10) Uani d . 1 . .
N N7 0.4136(7) 0.4726(3) 0.4346(2) 0.0546(14) Uani d . 1 . .
N N8 -0.1032(6) 0.0804(3) 0.3961(2) 0.0498(12) Uani d . 1 . .
C C1 0.6234(5) 0.6413(3) 0.1504(2) 0.0263(11) Uani d . 1 . .
C C2 0.6812(5) 0.6979(3) 0.0762(2) 0.0251(10) Uani d . 1 . .
C C3 0.8388(5) 0.6961(3) 0.0472(2) 0.0265(11) Uani d . 1 . .
C C4 0.8924(5) 0.7469(3) -0.0203(2) 0.0260(10) Uani d . 1 . .
C C5 0.7873(5) 0.7984(3) -0.0605(2) 0.0251(10) Uani d . 1 . .
C C6 0.6309(5) 0.7999(3) -0.0318(2) 0.0268(11) Uani d . 1 . .
C C7 0.5768(5) 0.7495(3) 0.0357(2) 0.0254(10) Uani d . 1 . .
C C8 0.8435(5) 0.8513(3) -0.1355(2) 0.0258(10) Uani d . 1 . .
C C9 0.2918(6) 0.3232(3) 0.3475(2) 0.0324(12) Uani d . 1 . .
C C10 0.2531(5) 0.2835(3) 0.4270(2) 0.0276(11) Uani d . 1 . .
C C11 0.1141(5) 0.3009(3) 0.4637(2) 0.0289(11) Uani d . 1 . .
C C12 0.0784(6) 0.2628(3) 0.5353(2) 0.0306(11) Uani d . 1 . .
C C13 0.1823(6) 0.2071(3) 0.5724(2) 0.0289(11) Uani d . 1 . .
C C14 0.3229(6) 0.1906(3) 0.5358(2) 0.0326(12) Uani d . 1 . .
C C15 0.3575(5) 0.2272(3) 0.4644(2) 0.0293(11) Uani d . 1 . .
C C16 0.1491(6) 0.1666(3) 0.6518(2) 0.0347(12) Uani d . 1 . .
C C17 0.2511(6) 0.6220(3) 0.2509(2) 0.0341(12) Uani d . 1 . .
H H17A 0.3472 0.6460 0.2444 0.041 Uiso calc R 1 . .
C C18 0.1151(6) 0.6655(3) 0.2606(3) 0.0418(13) Uani d . 1 . .
H H18A 0.1195 0.7173 0.2617 0.050 Uiso calc R 1 . .
C C19 -0.0277(6) 0.6317(4) 0.2687(3) 0.0437(14) Uani d . 1 . .
H H19A -0.1214 0.6609 0.2739 0.052 Uiso calc R 1 . .
C C20 -0.0297(6) 0.5538(4) 0.2689(2) 0.0437(14) Uani d . 1 . .
H H20A -0.1247 0.5289 0.2752 0.052 Uiso calc R 1 . .
C C21 0.1122(6) 0.5135(3) 0.2595(2) 0.0337(12) Uani d . 1 . .
H H21A 0.1105 0.4610 0.2596 0.040 Uiso calc R 1 . .
C C22 0.3325(6) 0.5079(3) 0.1062(2) 0.0360(12) Uani d . 1 . .
H H22A 0.3188 0.5606 0.1063 0.043 Uiso calc R 1 . .
C C23 0.3022(7) 0.4942(4) 0.0492(3) 0.0518(16) Uani d . 1 . .
H H23A 0.2699 0.5368 0.0119 0.062 Uiso calc R 1 . .
C C24 0.3207(7) 0.4170(4) 0.0488(3) 0.0579(18) Uani d . 1 . .
H H24A 0.3032 0.4058 0.0109 0.070 Uiso calc R 1 . .
C C25 0.3658(7) 0.3562(4) 0.1059(3) 0.0552(17) Uani d . 1 . .
H H25A 0.3783 0.3030 0.1071 0.066 Uiso calc R 1 . .
C C26 0.3921(6) 0.3738(3) 0.1606(3) 0.0382(13) Uani d . 1 . .
H H26A 0.4194 0.3314 0.1993 0.046 Uiso calc R 1 . .
C C27 0.7585(7) 0.4243(3) 0.1639(3) 0.0450(14) Uani d . 1 . .
H H27A 0.7183 0.4584 0.1246 0.054 Uiso calc R 1 . .
C C28 0.9025(7) 0.3853(4) 0.1559(3) 0.0559(16) Uani d . 1 . .
H H28A 0.9589 0.3936 0.1120 0.067 Uiso calc R 1 . .
C C29 0.9613(7) 0.3341(3) 0.2137(4) 0.0533(16) Uani d . 1 . .
H H29A 1.0573 0.3063 0.2096 0.064 Uiso calc R 1 . .
C C30 0.8770(7) 0.3243(3) 0.2773(3) 0.0500(15) Uani d . 1 . .
H H30A 0.9152 0.2906 0.3172 0.060 Uiso calc R 1 . .
C C31 0.7346(6) 0.3652(3) 0.2813(3) 0.0391(13) Uani d . 1 . .
H H31A 0.6771 0.3577 0.3249 0.047 Uiso calc R 1 . .
C C32 0.2256(6) -0.1339(3) 0.7609(2) 0.0317(11) Uani d . 1 . .
H H32A 0.1318 -0.1612 0.7713 0.038 Uiso calc R 1 . .
C C33 0.3659(6) -0.1747(3) 0.7497(3) 0.0430(14) Uani d . 1 . .
H H33A 0.3650 -0.2283 0.7523 0.052 Uiso calc R 1 . .
C C34 0.5064(6) -0.1364(3) 0.7350(3) 0.0419(13) Uani d . 1 . .
H H34A 0.6020 -0.1629 0.7271 0.050 Uiso calc R 1 . .
C C35 0.5007(6) -0.0571(3) 0.7322(2) 0.0370(13) Uani d . 1 . .
H H35A 0.5935 -0.0293 0.7233 0.044 Uiso calc R 1 . .
C C36 0.3577(6) -0.0196(3) 0.7427(2) 0.0302(11) Uani d . 1 . .
H H36A 0.3565 0.0343 0.7395 0.036 Uiso calc R 1 . .
C C37 0.1480(5) -0.0066(3) 0.8924(2) 0.0326(11) Uani d . 1 . .
H H37A 0.1647 -0.0597 0.8935 0.039 Uiso calc R 1 . .
C C38 0.1849(6) 0.0113(4) 0.9465(3) 0.0470(15) Uani d . 1 . .
H H38A 0.2262 -0.0288 0.9828 0.056 Uiso calc R 1 . .
C C39 0.1598(7) 0.0884(4) 0.9456(3) 0.0600(18) Uani d . 1 . .
H H39A 0.1815 0.1020 0.9817 0.072 Uiso calc R 1 . .
C C40 0.1015(8) 0.1465(4) 0.8899(3) 0.0565(17) Uani d . 1 . .
H H40A 0.0834 0.2000 0.8877 0.068 Uiso calc R 1 . .
C C41 0.0708(6) 0.1239(3) 0.8381(3) 0.0394(13) Uani d . 1 . .
H H41A 0.0345 0.1637 0.8002 0.047 Uiso calc R 1 . .
C C42 -0.2697(6) 0.1214(3) 0.7192(3) 0.0379(13) Uani d . 1 . .
H H42A -0.2160 0.1244 0.6760 0.046 Uiso calc R 1 . .
C C43 -0.4082(7) 0.1651(4) 0.7225(3) 0.0515(16) Uani d . 1 . .
H H43A -0.4466 0.1974 0.6821 0.062 Uiso calc R 1 . .
C C44 -0.4900(8) 0.1609(4) 0.7858(4) 0.0615(18) Uani d . 1 . .
H H44A -0.5839 0.1906 0.7890 0.074 Uiso calc R 1 . .
C C45 -0.4310(7) 0.1123(4) 0.8442(4) 0.0597(17) Uani d . 1 . .
H H45A -0.4845 0.1077 0.8878 0.072 Uiso calc R 1 . .
C C46 -0.2898(7) 0.0702(3) 0.8368(3) 0.0460(14) Uani d . 1 . .
H H46A -0.2500 0.0372 0.8766 0.055 Uiso calc R 1 . .
C C47 0.2758(9) 0.4882(4) 0.4682(4) 0.076(2) Uani d . 1 . .
H H47A 0.2122 0.5311 0.4446 0.091 Uiso calc R 1 . .
C C48 0.2239(11) 0.4431(6) 0.5367(5) 0.099(3) Uani d . 1 . .
H H48A 0.1276 0.4558 0.5591 0.119 Uiso calc R 1 . .
C C49 0.3167(14) 0.3790(6) 0.5716(4) 0.098(3) Uani d . 1 . .
H H49A 0.2835 0.3471 0.6176 0.118 Uiso calc R 1 . .
C C50 0.4554(11) 0.3634(4) 0.5381(4) 0.082(2) Uani d . 1 . .
H H50A 0.5208 0.3208 0.5606 0.098 Uiso calc R 1 . .
C C51 0.4999(9) 0.4109(4) 0.4702(3) 0.0661(19) Uani d . 1 . .
H H51A 0.5968 0.3992 0.4477 0.079 Uiso calc R 1 . .
C C52 -0.0476(7) 0.1167(4) 0.4325(3) 0.0565(16) Uani d . 1 . .
H H52A 0.0274 0.1565 0.4096 0.068 Uiso calc R 1 . .
C C53 -0.0963(9) 0.0979(4) 0.5028(4) 0.0683(19) Uani d . 1 . .
H H53A -0.0547 0.1244 0.5265 0.082 Uiso calc R 1 . .
C C54 -0.2085(8) 0.0388(5) 0.5370(3) 0.068(2) Uani d . 1 . .
H H54A -0.2405 0.0231 0.5845 0.081 Uiso calc R 1 . .
C C55 -0.2708(7) 0.0041(4) 0.4994(3) 0.0587(17) Uani d . 1 . .
H H55A -0.3497 -0.0339 0.5205 0.070 Uiso calc R 1 . .
C C56 -0.2150(7) 0.0263(4) 0.4302(3) 0.0510(15) Uani d . 1 . .
H H56A -0.2581 0.0019 0.4053 0.061 Uiso calc R 1 . .

loop_
_atom_site_aniso_label
_atom_site_aniso_U_11
_atom_site_aniso_U_22
_atom_site_aniso_U_33
_atom_site_aniso_U_12
_atom_site_aniso_U_13
_atom_site_aniso_U_23
Ni1 0.0270(3) 0.0217(3) 0.0212(3) -0.0014(3) -0.0008(2) -0.0049(2)
Ni2 0.0281(3) 0.0216(3) 0.0199(3) -0.0018(3) -0.0014(2) -0.0046(2)
Cl1 0.0371(7) 0.0439(8) 0.0326(7) 0.0084(6) -0.0079(6) 0.0031(6)
Cl2 0.0268(7) 0.0482(8) 0.0355(7) 0.0012(6) 0.0020(5) -0.0035(6)
Cl3 0.0268(7) 0.0483(8) 0.0369(7) 0.0000(6) 0.0011(5) -0.0033(6)
Cl4 0.0359(7) 0.0489(8) 0.0351(7) 0.0088(6) -0.0088(6) 0.0036(6)
Cl5 0.0479(8) 0.0466(8) 0.0386(8) 0.0115(7) 0.0124(6) -0.0030(6)
Cl6 0.0462(8) 0.0490(8) 0.0353(7) 0.0161(7) -0.0027(6) 0.0022(6)
Cl7 0.0439(8) 0.0490(8) 0.0342(7) 0.0140(7) 0.0074(6) -0.0008(6)
Cl8 0.0415(8) 0.0504(8) 0.0335(7) 0.0112(7) -0.0054(6) 0.0005(6)
O1 0.0387(19) 0.0242(17) 0.0248(17) -0.0089(16) -0.0023(14) -0.0042(13)
O2 0.044(2) 0.0299(18) 0.0251(18) -0.0077(16) -0.0026(15) -0.0090(14)
O3 0.050(2) 0.0339(19) 0.0222(17) -0.0120(17) -0.0018(16) -0.0088(15)
O4 0.0379(19) 0.0239(18) 0.0266(17) -0.0061(16) -0.0046(15) -0.0053(14)
O5 0.0374(19) 0.0285(18) 0.0234(17) -0.0066(16) 0.0012(15) -0.0012(14)
O6 0.066(3) 0.054(2) 0.032(2) -0.020(2) -0.0074(19) -0.0110(18)
O7 0.118(4) 0.058(3) 0.029(2) -0.039(3) 0.002(2) -0.0134(19)
O8 0.037(2) 0.0289(19) 0.0239(17) -0.0030(16) 0.0015(15) -0.0004(14)
O9 0.0367(19) 0.0318(18) 0.0250(17) -0.0058(16) -0.0018(15) -0.0071(14)
O10 0.0359(19) 0.0341(19) 0.0169(16) -0.0038(16) -0.0029(14) -0.0060(13)
N1 0.027(2) 0.029(2) 0.025(2) -0.0014(18) -0.0019(17) -0.0057(17)
N2 0.028(2) 0.029(2) 0.031(2) -0.0013(18) -0.0015(18) -0.0129(18)
N3 0.031(2) 0.027(2) 0.036(2) 0.0001(19) -0.0029(19) -0.0105(18)
N4 0.029(2) 0.022(2) 0.022(2) -0.0008(17) -0.0029(16) -0.0055(16)
N5 0.029(2) 0.027(2) 0.025(2) -0.0003(18) 0.0018(17) -0.0083(17)
N6 0.027(2) 0.034(2) 0.033(2) -0.0025(19) 0.0043(18) -0.0128(19)
N7 0.066(4) 0.053(3) 0.044(3) -0.017(3) 0.005(3) -0.019(3)
N8 0.049(3) 0.057(3) 0.044(3) 0.001(3) -0.009(2) -0.019(2)
C1 0.022(2) 0.028(3) 0.022(2) 0.003(2) -0.0038(19) -0.002(2)
C2 0.032(3) 0.022(2) 0.022(2) -0.005(2) -0.003(2) -0.0085(19)
C3 0.028(3) 0.026(2) 0.026(2) -0.001(2) -0.007(2) -0.007(2)
C4 0.021(2) 0.023(2) 0.032(3) -0.005(2) -0.004(2) -0.007(2)
C5 0.031(3) 0.020(2) 0.024(2) -0.006(2) -0.005(2) -0.0055(18)
C6 0.030(3) 0.022(2) 0.024(2) 0.000(2) -0.008(2) -0.0018(19)
C7 0.020(2) 0.029(3) 0.027(2) -0.002(2) -0.002(2) -0.011(2)
C8 0.024(2) 0.023(2) 0.024(2) 0.001(2) -0.001(2) -0.0022(19)
C9 0.035(3) 0.036(3) 0.021(2) -0.002(2) 0.000(2) -0.006(2)
C10 0.031(3) 0.022(2) 0.027(3) -0.006(2) 0.000(2) -0.007(2)
C11 0.032(3) 0.017(2) 0.029(3) 0.003(2) -0.004(2) -0.0004(19)
C12 0.033(3) 0.022(2) 0.029(3) -0.003(2) 0.004(2) -0.004(2)
C13 0.035(3) 0.024(2) 0.026(3) -0.003(2) 0.002(2) -0.009(2)
C14 0.034(3) 0.029(3) 0.030(3) -0.004(2) -0.006(2) -0.003(2)
C15 0.031(3) 0.029(3) 0.020(2) 0.000(2) 0.006(2) -0.003(2)
C16 0.042(3) 0.029(3) 0.027(3) 0.000(2) -0.001(2) -0.005(2)
C17 0.038(3) 0.032(3) 0.035(3) -0.001(2) -0.005(2) -0.015(2)
C18 0.046(3) 0.037(3) 0.046(3) 0.010(3) -0.013(3) -0.019(3)
C19 0.040(3) 0.054(4) 0.035(3) 0.018(3) -0.007(2) -0.017(3)
C20 0.032(3) 0.058(4) 0.030(3) 0.000(3) -0.002(2) -0.004(3)
C21 0.037(3) 0.030(3) 0.027(3) -0.004(2) -0.005(2) -0.002(2)
C22 0.038(3) 0.034(3) 0.037(3) -0.003(2) -0.012(2) -0.012(2)
C23 0.060(4) 0.059(4) 0.039(3) -0.006(3) -0.009(3) -0.020(3)
C24 0.072(4) 0.077(5) 0.044(4) -0.021(4) -0.006(3) -0.041(3)
C25 0.068(4) 0.055(4) 0.053(4) -0.021(3) 0.006(3) -0.035(3)
C26 0.043(3) 0.030(3) 0.040(3) -0.007(3) 0.002(2) -0.015(2)
C27 0.045(3) 0.047(3) 0.040(3) -0.007(3) 0.005(3) -0.017(3)
C28 0.044(4) 0.064(4) 0.069(4) -0.002(3) 0.004(3) -0.040(4)
C29 0.040(3) 0.039(3) 0.092(5) 0.005(3) -0.013(4) -0.037(3)
C30 0.047(4) 0.041(3) 0.066(4) 0.008(3) -0.026(3) -0.017(3)
C31 0.038(3) 0.032(3) 0.044(3) 0.001(2) -0.009(3) -0.010(2)
C32 0.029(3) 0.026(3) 0.038(3) 0.002(2) -0.007(2) -0.010(2)
C33 0.041(3) 0.034(3) 0.058(4) 0.009(3) -0.013(3) -0.023(3)
C34 0.031(3) 0.048(3) 0.052(3) 0.011(3) -0.015(3) -0.023(3)
C35 0.031(3) 0.038(3) 0.038(3) 0.002(2) -0.013(2) -0.006(2)
C36 0.034(3) 0.028(3) 0.028(3) -0.005(2) -0.007(2) -0.008(2)
C37 0.032(3) 0.037(3) 0.031(3) 0.001(2) -0.004(2) -0.016(2)
C38 0.045(3) 0.065(4) 0.034(3) 0.002(3) -0.012(3) -0.020(3)
C39 0.064(4) 0.074(5) 0.062(4) -0.006(4) -0.010(3) -0.047(4)
C40 0.082(5) 0.042(3) 0.060(4) -0.008(3) -0.011(4) -0.033(3)
C41 0.050(3) 0.031(3) 0.038(3) -0.005(3) 0.000(3) -0.015(2)
C42 0.040(3) 0.029(3) 0.043(3) 0.000(2) -0.013(2) -0.008(2)
C43 0.038(3) 0.047(4) 0.068(4) 0.000(3) -0.017(3) -0.016(3)
C44 0.049(4) 0.041(4) 0.097(6) 0.011(3) -0.011(4) -0.031(4)
C45 0.046(4) 0.067(4) 0.069(5) 0.000(3) 0.012(3) -0.038(4)
C46 0.049(4) 0.050(4) 0.044(3) 0.002(3) -0.004(3) -0.025(3)
C47 0.075(5) 0.063(5) 0.093(6) -0.016(4) 0.001(5) -0.034(4)
C48 0.093(7) 0.098(7) 0.114(8) -0.049(6) 0.062(6) -0.072(6)
C49 0.158(10) 0.083(6) 0.059(5) -0.076(7) 0.027(6) -0.036(5)
C50 0.128(7) 0.054(4) 0.061(5) -0.028(5) -0.020(5) -0.009(4)
C51 0.072(5) 0.075(5) 0.054(4) -0.022(4) 0.003(4) -0.027(4)
C52 0.054(4) 0.051(4) 0.070(4) 0.006(3) -0.014(3) -0.028(3)
C53 0.074(5) 0.078(5) 0.078(5) 0.016(4) -0.026(4) -0.055(4)
C54 0.069(5) 0.089(5) 0.046(4) 0.032(4) -0.012(4) -0.031(4)
C55 0.047(4) 0.071(5) 0.053(4) 0.008(3) -0.004(3) -0.020(3)
C56 0.050(4) 0.061(4) 0.052(4) 0.005(3) -0.012(3) -0.032(3)

loop_
_atom_type_symbol
_atom_type_description
_atom_type_scat_dispersion_real
_atom_type_scat_dispersion_imag
_atom_type_scat_source
C C 0.0033 0.0016 'International Tables Vol C Tables 4.2.6.8 and 6.1.1.4'
H H 0.0000 0.0000 'International Tables Vol C Tables 4.2.6.8 and 6.1.1.4'
N N 0.0061 0.0033 'International Tables Vol C Tables 4.2.6.8 and 6.1.1.4'
O O 0.0106 0.0060 'International Tables Vol C Tables 4.2.6.8 and 6.1.1.4'
Cl Cl 0.1484 0.1585 'International Tables Vol C Tables 4.2.6.8 and 6.1.1.4'
Ni Ni 0.3393 1.1124 'International Tables Vol C Tables 4.2.6.8 and 6.1.1.4'

loop_
_geom_angle_atom_site_label_1
_geom_angle_atom_site_label_2
_geom_angle_atom_site_label_3
_geom_angle_site_symmetry_1
_geom_angle_site_symmetry_3
_geom_angle
_geom_angle_publ_flag
O5 Ni1 O9 . . 85.31(12) ?
O5 Ni1 O1 . . 174.04(13) ?
O9 Ni1 O1 . . 88.76(12) ?
O5 Ni1 N1 . . 88.98(13) ?
O9 Ni1 N1 . . 91.83(14) ?
O1 Ni1 N1 . . 91.79(13) ?
O5 Ni1 N3 . . 91.68(14) ?
O9 Ni1 N3 . . 86.30(14) ?
O1 Ni1 N3 . . 87.36(14) ?
N1 Ni1 N3 . . 177.96(15) ?
O5 Ni1 N2 . . 101.70(13) ?
O9 Ni1 N2 . . 172.48(13) ?
O1 Ni1 N2 . . 84.19(13) ?
N1 Ni1 N2 . . 90.99(15) ?
N3 Ni1 N2 . . 90.76(15) ?
O8 Ni2 O4 . 1_446 173.56(13) ?
O8 Ni2 O10 . . 84.59(12) ?
O4 Ni2 O10 1_446 . 89.13(12) ?
O8 Ni2 N4 . . 89.24(13) ?
O4 Ni2 N4 1_446 . 92.32(13) ?
O10 Ni2 N4 . . 91.11(13) ?
O8 Ni2 N6 . . 90.75(14) ?
O4 Ni2 N6 1_446 . 87.57(14) ?
O10 Ni2 N6 . . 87.79(14) ?
N4 Ni2 N6 . . 178.89(15) ?
O8 Ni2 N5 . . 103.27(13) ?
O4 Ni2 N5 1_446 . 82.98(13) ?
O10 Ni2 N5 . . 172.07(12) ?
N4 Ni2 N5 . . 90.03(15) ?
N6 Ni2 N5 . . 91.05(15) ?
C1 O1 Ni1 . . 132.2(3) ?
C8 O4 Ni2 . 1_664 130.6(3) ?
C9 O5 Ni1 . . 141.5(3) ?
C16 O8 Ni2 . . 136.5(3) ?
Ni1 O9 H9A . . 114.1 ?
Ni1 O9 H9B . . 126.7 ?
H9A O9 H9B . . 95.8 ?
Ni2 O10 H10A . . 128.5 ?
Ni2 O10 H10B . . 95.6 ?
H10A O10 H10B . . 114.5 ?
C21 N1 C17 . . 117.2(4) ?
C21 N1 Ni1 . . 120.1(3) ?
C17 N1 Ni1 . . 122.7(3) ?
C22 N2 C26 . . 116.4(4) ?
C22 N2 Ni1 . . 120.6(3) ?
C26 N2 Ni1 . . 122.5(3) ?
C31 N3 C27 . . 117.3(5) ?
C31 N3 Ni1 . . 120.4(4) ?
C27 N3 Ni1 . . 122.3(4) ?
C32 N4 C36 . . 116.4(4) ?
C32 N4 Ni2 . . 123.4(3) ?
C36 N4 Ni2 . . 120.1(3) ?
C41 N5 C37 . . 116.8(4) ?
C41 N5 Ni2 . . 123.5(3) ?
C37 N5 Ni2 . . 119.3(3) ?
C46 N6 C42 . . 116.8(5) ?
C46 N6 Ni2 . . 122.2(4) ?
C42 N6 Ni2 . . 121.0(3) ?
C51 N7 C47 . . 116.7(6) ?
C56 N8 C52 . . 116.5(5) ?
O2 C1 O1 . . 129.3(4) ?
O2 C1 C2 . . 117.0(4) ?
O1 C1 C2 . . 113.6(4) ?
C7 C2 C3 . . 118.6(4) ?
C7 C2 C1 . . 120.9(4) ?
C3 C2 C1 . . 120.5(4) ?
C2 C3 C4 . . 121.0(4) ?
C2 C3 Cl1 . . 118.7(3) ?
C4 C3 Cl1 . . 120.3(4) ?
C5 C4 C3 . . 120.1(4) ?
C5 C4 Cl2 . . 119.7(3) ?
C3 C4 Cl2 . . 120.2(4) ?
C6 C5 C4 . . 118.8(4) ?
C6 C5 C8 . . 120.7(4) ?
C4 C5 C8 . . 120.5(4) ?
C5 C6 C7 . . 121.3(4) ?
C5 C6 Cl4 . . 118.5(3) ?
C7 C6 Cl4 . . 120.2(4) ?
C2 C7 C6 . . 120.2(4) ?
C2 C7 Cl3 . . 119.4(3) ?
C6 C7 Cl3 . . 120.5(4) ?
O3 C8 O4 . . 128.4(4) ?
O3 C8 C5 . . 117.1(4) ?
O4 C8 C5 . . 114.5(4) ?
O6 C9 O5 . . 130.0(4) ?
O6 C9 C10 . . 116.1(4) ?
O5 C9 C10 . . 113.9(4) ?
C11 C10 C15 . . 117.3(4) ?
C11 C10 C9 . . 122.0(4) ?
C15 C10 C9 . . 120.6(4) ?
C10 C11 C12 . . 121.5(4) ?
C10 C11 Cl6 . . 119.0(3) ?
C12 C11 Cl6 . . 119.5(4) ?
C13 C12 C11 . . 121.0(4) ?
C13 C12 Cl5 . . 118.8(3) ?
C11 C12 Cl5 . . 120.2(4) ?
C12 C13 C14 . . 117.5(4) ?
C12 C13 C16 . . 122.2(4) ?
C14 C13 C16 . . 120.3(4) ?
C13 C14 C15 . . 121.6(4) ?
C13 C14 Cl8 . . 118.9(4) ?
C15 C14 Cl8 . . 119.5(4) ?
C14 C15 C10 . . 121.0(4) ?
C14 C15 Cl7 . . 120.3(4) ?
C10 C15 Cl7 . . 118.7(3) ?
O7 C16 O8 . . 128.7(5) ?
O7 C16 C13 . . 117.9(4) ?
O8 C16 C13 . . 113.4(4) ?
N1 C17 C18 . . 123.0(5) ?
N1 C17 H17A . . 118.5 ?
C18 C17 H17A . . 118.5 ?
C17 C18 C19 . . 119.3(5) ?
C17 C18 H18A . . 120.4 ?
C19 C18 H18A . . 120.4 ?
C18 C19 C20 . . 118.7(5) ?
C18 C19 H19A . . 120.6 ?
C20 C19 H19A . . 120.6 ?
C19 C20 C21 . . 118.7(5) ?
C19 C20 H20A . . 120.7 ?
C21 C20 H20A . . 120.7 ?
N1 C21 C20 . . 123.1(5) ?
N1 C21 H21A . . 118.4 ?
C20 C21 H21A . . 118.4 ?
N2 C22 C23 . . 123.6(5) ?
N2 C22 H22A . . 118.2 ?
C23 C22 H22A . . 118.2 ?
C24 C23 C22 . . 118.6(6) ?
C24 C23 H23A . . 120.7 ?
C22 C23 H23A . . 120.7 ?
C23 C24 C25 . . 118.3(5) ?
C23 C24 H24A . . 120.8 ?
C25 C24 H24A . . 120.8 ?
C26 C25 C24 . . 120.0(6) ?
C26 C25 H25A . . 120.0 ?
C24 C25 H25A . . 120.0 ?
N2 C26 C25 . . 122.9(5) ?
N2 C26 H26A . . 118.5 ?
C25 C26 H26A . . 118.5 ?
N3 C27 C28 . . 122.6(6) ?
N3 C27 H27A . . 118.7 ?
C28 C27 H27A . . 118.7 ?
C29 C28 C27 . . 119.0(6) ?
C29 C28 H28A . . 120.5 ?
C27 C28 H28A . . 120.5 ?
C30 C29 C28 . . 119.0(6) ?
C30 C29 H29A . . 120.5 ?
C28 C29 H29A . . 120.5 ?
C29 C30 C31 . . 118.9(6) ?
C29 C30 H30A . . 120.6 ?
C31 C30 H30A . . 120.6 ?
N3 C31 C30 . . 123.3(5) ?
N3 C31 H31A . . 118.4 ?
C30 C31 H31A . . 118.4 ?
N4 C32 C33 . . 122.8(4) ?
N4 C32 H32A . . 118.6 ?
C33 C32 H32A . . 118.6 ?
C34 C33 C32 . . 120.1(5) ?
C34 C33 H33A . . 119.9 ?
C32 C33 H33A . . 119.9 ?
C33 C34 C35 . . 117.5(5) ?
C33 C34 H34A . . 121.3 ?
C35 C34 H34A . . 121.3 ?
C36 C35 C34 . . 119.6(5) ?
C36 C35 H35A . . 120.2 ?
C34 C35 H35A . . 120.2 ?
N4 C36 C35 . . 123.6(5) ?
N4 C36 H36A . . 118.2 ?
C35 C36 H36A . . 118.2 ?
N5 C37 C38 . . 123.3(5) ?
N5 C37 H37A . . 118.4 ?
C38 C37 H37A . . 118.4 ?
C39 C38 C37 . . 118.7(5) ?
C39 C38 H38A . . 120.6 ?
C37 C38 H38A . . 120.6 ?
C38 C39 C40 . . 118.7(5) ?
C38 C39 H39A . . 120.7 ?
C40 C39 H39A . . 120.7 ?
C41 C40 C39 . . 118.7(6) ?
C41 C40 H40A . . 120.6 ?
C39 C40 H40A . . 120.6 ?
N5 C41 C40 . . 123.7(5) ?
N5 C41 H41A . . 118.1 ?
C40 C41 H41A . . 118.1 ?
N6 C42 C43 . . 122.9(5) ?
N6 C42 H42A . . 118.5 ?
C43 C42 H42A . . 118.5 ?
C42 C43 C44 . . 119.4(6) ?
C42 C43 H43A . . 120.3 ?
C44 C43 H43A . . 120.3 ?
C45 C44 C43 . . 118.9(6) ?
C45 C44 H44A . . 120.6 ?
C43 C44 H44A . . 120.6 ?
C44 C45 C46 . . 118.5(6) ?
C44 C45 H45A . . 120.8 ?
C46 C45 H45A . . 120.8 ?
N6 C46 C45 . . 123.5(6) ?
N6 C46 H46A . . 118.2 ?
C45 C46 H46A . . 118.2 ?
N7 C47 C48 . . 122.4(8) ?
N7 C47 H47A . . 118.8 ?
C48 C47 H47A . . 118.8 ?
C49 C48 C47 . . 119.0(8) ?
C49 C48 H48A . . 120.5 ?
C47 C48 H48A . . 120.5 ?
C50 C49 C48 . . 118.8(8) ?
C50 C49 H49A . . 120.6 ?
C48 C49 H49A . . 120.6 ?
C49 C50 C51 . . 119.2(9) ?
C49 C50 H50A . . 120.4 ?
C51 C50 H50A . . 120.4 ?
N7 C51 C50 . . 124.0(7) ?
N7 C51 H51A . . 118.0 ?
C50 C51 H51A . . 118.0 ?
N8 C52 C53 . . 123.1(6) ?
N8 C52 H52A . . 118.5 ?
C53 C52 H52A . . 118.5 ?
C52 C53 C54 . . 118.6(6) ?
C52 C53 H53A . . 120.7 ?
C54 C53 H53A . . 120.7 ?
C55 C54 C53 . . 118.5(6) ?
C55 C54 H54A . . 120.7 ?
C53 C54 H54A . . 120.7 ?
C54 C55 C56 . . 118.7(6) ?
C54 C55 H55A . . 120.6 ?
C56 C55 H55A . . 120.6 ?
N8 C56 C55 . . 124.5(6) ?
N8 C56 H56A . . 117.8 ?
C55 C56 H56A . . 117.8 ?

loop_
_geom_bond_atom_site_label_1
_geom_bond_atom_site_label_2
_geom_bond_site_symmetry_2
_geom_bond_distance
_geom_bond_publ_flag
Ni1 O5 . 2.065(3) ?
Ni1 O9 . 2.071(3) ?
Ni1 O1 . 2.086(3) ?
Ni1 N1 . 2.094(4) ?
Ni1 N3 . 2.103(4) ?
Ni1 N2 . 2.106(4) ?
Ni2 O8 . 2.067(3) ?
Ni2 O4 1_446 2.094(3) ?
Ni2 O10 . 2.095(3) ?
Ni2 N4 . 2.098(4) ?
Ni2 N6 . 2.102(4) ?
Ni2 N5 . 2.124(4) ?
Cl1 C3 . 1.729(5) ?
Cl2 C4 . 1.729(5) ?
Cl3 C7 . 1.729(4) ?
Cl4 C6 . 1.732(5) ?
Cl5 C12 . 1.734(5) ?
Cl6 C11 . 1.735(5) ?
Cl7 C15 . 1.729(5) ?
Cl8 C14 . 1.729(5) ?
O1 C1 . 1.255(5) ?
O2 C1 . 1.241(5) ?
O3 C8 . 1.232(5) ?
O4 C8 . 1.268(5) ?
O4 Ni2 1_664 2.094(3) ?
O5 C9 . 1.255(5) ?
O6 C9 . 1.228(6) ?
O7 C16 . 1.217(6) ?
O8 C16 . 1.267(6) ?
O9 H9A . 0.8500 ?
O9 H9B . 0.8499 ?
O10 H10A . 0.8499 ?
O10 H10B . 0.8502 ?
N1 C21 . 1.336(6) ?
N1 C17 . 1.342(6) ?
N2 C22 . 1.338(6) ?
N2 C26 . 1.340(6) ?
N3 C31 . 1.335(6) ?
N3 C27 . 1.334(6) ?
N4 C32 . 1.343(6) ?
N4 C36 . 1.343(6) ?
N5 C41 . 1.324(6) ?
N5 C37 . 1.332(6) ?
N6 C46 . 1.332(6) ?
N6 C42 . 1.345(6) ?
N7 C51 . 1.325(8) ?
N7 C47 . 1.331(8) ?
N8 C56 . 1.330(7) ?
N8 C52 . 1.335(7) ?
C1 C2 . 1.533(6) ?
C2 C7 . 1.385(6) ?
C2 C3 . 1.389(6) ?
C3 C4 . 1.391(6) ?
C4 C5 . 1.387(6) ?
C5 C6 . 1.377(6) ?
C5 C8 . 1.523(6) ?
C6 C7 . 1.390(6) ?
C9 C10 . 1.542(6) ?
C10 C11 . 1.381(6) ?
C10 C15 . 1.389(6) ?
C11 C12 . 1.395(6) ?
C12 C13 . 1.379(6) ?
C13 C14 . 1.384(7) ?
C13 C16 . 1.539(6) ?
C14 C15 . 1.386(6) ?
C17 C18 . 1.369(7) ?
C17 H17A . 0.9300 ?
C18 C19 . 1.372(7) ?
C18 H18A . 0.9300 ?
C19 C20 . 1.378(8) ?
C19 H19A . 0.9300 ?
C20 C21 . 1.380(7) ?
C20 H20A . 0.9300 ?
C21 H21A . 0.9300 ?
C22 C23 . 1.381(7) ?
C22 H22A . 0.9300 ?
C23 C24 . 1.364(8) ?
C23 H23A . 0.9300 ?
C24 C25 . 1.372(8) ?
C24 H24A . 0.9300 ?
C25 C26 . 1.360(7) ?
C25 H25A . 0.9300 ?
C26 H26A . 0.9300 ?
C27 C28 . 1.380(8) ?
C27 H27A . 0.9300 ?
C28 C29 . 1.370(8) ?
C28 H28A . 0.9300 ?
C29 C30 . 1.362(8) ?
C29 H29A . 0.9300 ?
C30 C31 . 1.372(8) ?
C30 H30A . 0.9300 ?
C31 H31A . 0.9300 ?
C32 C33 . 1.380(7) ?
C32 H32A . 0.9300 ?
C33 C34 . 1.370(7) ?
C33 H33A . 0.9300 ?
C34 C35 . 1.379(7) ?
C34 H34A . 0.9300 ?
C35 C36 . 1.368(7) ?
C35 H35A . 0.9300 ?
C36 H36A . 0.9300 ?
C37 C38 . 1.384(7) ?
C37 H37A . 0.9300 ?
C38 C39 . 1.356(8) ?
C38 H38A . 0.9300 ?
C39 C40 . 1.381(8) ?
C39 H39A . 0.9300 ?
C40 C41 . 1.366(7) ?
C40 H40A . 0.9300 ?
C41 H41A . 0.9300 ?
C42 C43 . 1.368(8) ?
C42 H42A . 0.9300 ?
C43 C44 . 1.372(9) ?
C43 H43A . 0.9300 ?
C44 C45 . 1.368(8) ?
C44 H44A . 0.9300 ?
C45 C46 . 1.384(8) ?
C45 H45A . 0.9300 ?
C46 H46A . 0.9300 ?
C47 C48 . 1.379(10) ?
C47 H47A . 0.9300 ?
C48 C49 . 1.376(12) ?
C48 H48A . 0.9300 ?
C49 C50 . 1.337(12) ?
C49 H49A . 0.9300 ?
C50 C51 . 1.367(9) ?
C50 H50A . 0.9300 ?
C51 H51A . 0.9300 ?
C52 C53 . 1.384(9) ?
C52 H52A . 0.9300 ?
C53 C54 . 1.386(9) ?
C53 H53A . 0.9300 ?
C54 C55 . 1.363(9) ?
C54 H54A . 0.9300 ?
C55 C56 . 1.369(8) ?
C55 H55A . 0.9300 ?
C56 H56A . 0.9300 ?

loop_
_geom_hbond_atom_site_label_D
_geom_hbond_atom_site_label_H
_geom_hbond_atom_site_label_A
_geom_hbond_site_symmetry_A
_geom_hbond_distance_DH
_geom_hbond_distance_HA
_geom_hbond_distance_DA
_geom_hbond_angle_DHA
O9 H9A O2 . 0.85 2.02 2.751(4) 143.1
O9 H9B N7 . 0.85 1.89 2.699(6) 158.9
O10 H10A N8 2_556 0.85 1.97 2.783(6) 160.5
O10 H10B O3 1_446 0.85 1.83 2.677(4) 174.3

loop_
_geom_torsion_atom_site_label_1
_geom_torsion_atom_site_label_2
_geom_torsion_atom_site_label_3
_geom_torsion_atom_site_label_4
_geom_torsion_site_symmetry_1
_geom_torsion_site_symmetry_2
_geom_torsion_site_symmetry_3
_geom_torsion_site_symmetry_4
_geom_torsion
_geom_torsion_publ_flag
O9 Ni1 O1 C1 . . . . -13.3(4) ?
N1 Ni1 O1 C1 . . . . 78.5(4) ?
N3 Ni1 O1 C1 . . . . -99.7(4) ?
N2 Ni1 O1 C1 . . . . 169.3(4) ?
O9 Ni1 O5 C9 . . . . 179.4(6) ?
N1 Ni1 O5 C9 . . . . 87.5(5) ?
N3 Ni1 O5 C9 . . . . -94.4(6) ?
N2 Ni1 O5 C9 . . . . -3.3(6) ?
O10 Ni2 O8 C16 . . . . 170.9(5) ?
N4 Ni2 O8 C16 . . . . -98.0(5) ?
N6 Ni2 O8 C16 . . . . 83.2(5) ?
N5 Ni2 O8 C16 . . . . -8.1(5) ?
O5 Ni1 N1 C21 . . . . -52.0(3) ?
O9 Ni1 N1 C21 . . . . -137.3(3) ?
O1 Ni1 N1 C21 . . . . 133.9(3) ?
N2 Ni1 N1 C21 . . . . 49.6(3) ?
O5 Ni1 N1 C17 . . . . 126.8(4) ?
O9 Ni1 N1 C17 . . . . 41.6(3) ?
O1 Ni1 N1 C17 . . . . -47.3(4) ?
N2 Ni1 N1 C17 . . . . -131.5(4) ?
O5 Ni1 N2 C22 . . . . 143.2(4) ?
O1 Ni1 N2 C22 . . . . -37.6(4) ?
N1 Ni1 N2 C22 . . . . 54.1(4) ?
N3 Ni1 N2 C22 . . . . -124.9(4) ?
O5 Ni1 N2 C26 . . . . -44.9(4) ?
O1 Ni1 N2 C26 . . . . 134.2(4) ?
N1 Ni1 N2 C26 . . . . -134.1(4) ?
N3 Ni1 N2 C26 . . . . 47.0(4) ?
O5 Ni1 N3 C31 . . . . -33.3(4) ?
O9 Ni1 N3 C31 . . . . 51.9(4) ?
O1 Ni1 N3 C31 . . . . 140.8(4) ?
N2 Ni1 N3 C31 . . . . -135.0(4) ?
O5 Ni1 N3 C27 . . . . 149.4(4) ?
O9 Ni1 N3 C27 . . . . -125.5(4) ?
O1 Ni1 N3 C27 . . . . -36.5(4) ?
N2 Ni1 N3 C27 . . . . 47.6(4) ?
O8 Ni2 N4 C32 . . . . -124.6(4) ?
O4 Ni2 N4 C32 1_446 . . . 49.2(4) ?
O10 Ni2 N4 C32 . . . . -40.0(3) ?
N5 Ni2 N4 C32 . . . . 132.2(3) ?
O8 Ni2 N4 C36 . . . . 51.2(3) ?
O4 Ni2 N4 C36 1_446 . . . -135.1(3) ?
O10 Ni2 N4 C36 . . . . 135.7(3) ?
N5 Ni2 N4 C36 . . . . -52.1(3) ?
O8 Ni2 N5 C41 . . . . 48.2(4) ?
O4 Ni2 N5 C41 1_446 . . . -130.3(4) ?
N4 Ni2 N5 C41 . . . . 137.4(4) ?
N6 Ni2 N5 C41 . . . . -42.8(4) ?
O8 Ni2 N5 C37 . . . . -139.9(3) ?
O4 Ni2 N5 C37 1_446 . . . 41.7(3) ?
N4 Ni2 N5 C37 . . . . -50.6(3) ?
N6 Ni2 N5 C37 . . . . 129.1(3) ?
O8 Ni2 N6 C46 . . . . -150.5(4) ?
O4 Ni2 N6 C46 1_446 . . . 35.8(4) ?
O10 Ni2 N6 C46 . . . . 125.0(4) ?
N5 Ni2 N6 C46 . . . . -47.2(4) ?
O8 Ni2 N6 C42 . . . . 30.5(4) ?
O4 Ni2 N6 C42 1_446 . . . -143.3(4) ?
O10 Ni2 N6 C42 . . . . -54.1(3) ?
N5 Ni2 N6 C42 . . . . 133.8(4) ?
Ni1 O1 C1 O2 . . . . -1.3(8) ?
Ni1 O1 C1 C2 . . . . 180.0(3) ?
O2 C1 C2 C7 . . . . -99.7(5) ?
O1 C1 C2 C7 . . . . 79.2(6) ?
O2 C1 C2 C3 . . . . 82.9(6) ?
O1 C1 C2 C3 . . . . -98.1(5) ?
C7 C2 C3 C4 . . . . 2.3(7) ?
C1 C2 C3 C4 . . . . 179.7(4) ?
C7 C2 C3 Cl1 . . . . -178.0(3) ?
C1 C2 C3 Cl1 . . . . -0.6(6) ?
C2 C3 C4 C5 . . . . -2.3(7) ?
Cl1 C3 C4 C5 . . . . 178.0(4) ?
C2 C3 C4 Cl2 . . . . 178.0(4) ?
Cl1 C3 C4 Cl2 . . . . -1.7(6) ?
C3 C4 C5 C6 . . . . 1.9(7) ?
Cl2 C4 C5 C6 . . . . -178.3(4) ?
C3 C4 C5 C8 . . . . -177.1(4) ?
Cl2 C4 C5 C8 . . . . 2.6(6) ?
C4 C5 C6 C7 . . . . -1.7(7) ?
C8 C5 C6 C7 . . . . 177.4(4) ?
C4 C5 C6 Cl4 . . . . 179.3(3) ?
C8 C5 C6 Cl4 . . . . -1.6(6) ?
C3 C2 C7 C6 . . . . -2.0(7) ?
C1 C2 C7 C6 . . . . -179.4(4) ?
C3 C2 C7 Cl3 . . . . 177.9(3) ?
C1 C2 C7 Cl3 . . . . 0.5(6) ?
C5 C6 C7 C2 . . . . 1.7(7) ?
Cl4 C6 C7 C2 . . . . -179.3(4) ?
C5 C6 C7 Cl3 . . . . -178.1(4) ?
Cl4 C6 C7 Cl3 . . . . 0.8(6) ?
Ni2 O4 C8 O3 1_664 . . . 3.1(8) ?
Ni2 O4 C8 C5 1_664 . . . -178.7(3) ?
C6 C5 C8 O3 . . . . -80.2(6) ?
C4 C5 C8 O3 . . . . 98.8(5) ?
C6 C5 C8 O4 . . . . 101.4(5) ?
C4 C5 C8 O4 . . . . -79.5(6) ?
Ni1 O5 C9 O6 . . . . 7.9(10) ?
Ni1 O5 C9 C10 . . . . -171.8(3) ?
O6 C9 C10 C11 . . . . -84.6(6) ?
O5 C9 C10 C11 . . . . 95.2(6) ?
O6 C9 C10 C15 . . . . 94.4(6) ?
O5 C9 C10 C15 . . . . -85.8(6) ?
C15 C10 C11 C12 . . . . -0.9(7) ?
C9 C10 C11 C12 . . . . 178.1(4) ?
C15 C10 C11 Cl6 . . . . 178.7(3) ?
C9 C10 C11 Cl6 . . . . -2.3(6) ?
C10 C11 C12 C13 . . . . 1.1(7) ?
Cl6 C11 C12 C13 . . . . -178.5(4) ?
C10 C11 C12 Cl5 . . . . 179.6(4) ?
Cl6 C11 C12 Cl5 . . . . 0.0(6) ?
C11 C12 C13 C14 . . . . 0.0(7) ?
Cl5 C12 C13 C14 . . . . -178.5(4) ?
C11 C12 C13 C16 . . . . 177.5(4) ?
Cl5 C12 C13 C16 . . . . -1.0(6) ?
C12 C13 C14 C15 . . . . -1.2(7) ?
C16 C13 C14 C15 . . . . -178.8(4) ?
C12 C13 C14 Cl8 . . . . 176.6(4) ?
C16 C13 C14 Cl8 . . . . -1.0(6) ?
C13 C14 C15 C10 . . . . 1.4(7) ?
Cl8 C14 C15 C10 . . . . -176.4(4) ?
C13 C14 C15 Cl7 . . . . -178.5(4) ?
Cl8 C14 C15 Cl7 . . . . 3.7(6) ?
C11 C10 C15 C14 . . . . -0.3(7) ?
C9 C10 C15 C14 . . . . -179.3(4) ?
C11 C10 C15 Cl7 . . . . 179.6(4) ?
C9 C10 C15 Cl7 . . . . 0.6(6) ?
Ni2 O8 C16 O7 . . . . 1.6(10) ?
Ni2 O8 C16 C13 . . . . 179.7(3) ?
C12 C13 C16 O7 . . . . -87.4(7) ?
C14 C13 C16 O7 . . . . 90.1(6) ?
C12 C13 C16 O8 . . . . 94.3(6) ?
C14 C13 C16 O8 . . . . -88.2(6) ?
C21 N1 C17 C18 . . . . 0.3(7) ?
Ni1 N1 C17 C18 . . . . -178.6(4) ?
N1 C17 C18 C19 . . . . -1.5(8) ?
C17 C18 C19 C20 . . . . 2.0(8) ?
C18 C19 C20 C21 . . . . -1.3(7) ?
C17 N1 C21 C20 . . . . 0.4(7) ?
Ni1 N1 C21 C20 . . . . 179.3(4) ?
C19 C20 C21 N1 . . . . 0.1(8) ?
C26 N2 C22 C23 . . . . -2.9(7) ?
Ni1 N2 C22 C23 . . . . 169.4(4) ?
N2 C22 C23 C24 . . . . 0.6(9) ?
C22 C23 C24 C25 . . . . 1.2(9) ?
C23 C24 C25 C26 . . . . -0.6(9) ?
C22 N2 C26 C25 . . . . 3.6(7) ?
Ni1 N2 C26 C25 . . . . -168.6(4) ?
C24 C25 C26 N2 . . . . -2.0(9) ?
C31 N3 C27 C28 . . . . -0.7(8) ?
Ni1 N3 C27 C28 . . . . 176.8(4) ?
N3 C27 C28 C29 . . . . 0.9(9) ?
C27 C28 C29 C30 . . . . -1.1(8) ?
C28 C29 C30 C31 . . . . 1.0(8) ?
C27 N3 C31 C30 . . . . 0.6(7) ?
Ni1 N3 C31 C30 . . . . -176.9(4) ?
C29 C30 C31 N3 . . . . -0.8(8) ?
C36 N4 C32 C33 . . . . -0.4(7) ?
Ni2 N4 C32 C33 . . . . 175.4(4) ?
N4 C32 C33 C34 . . . . 0.6(8) ?
C32 C33 C34 C35 . . . . 0.3(8) ?
C33 C34 C35 C36 . . . . -1.3(8) ?
C32 N4 C36 C35 . . . . -0.7(7) ?
Ni2 N4 C36 C35 . . . . -176.7(4) ?
C34 C35 C36 N4 . . . . 1.6(8) ?
C41 N5 C37 C38 . . . . 1.5(7) ?
Ni2 N5 C37 C38 . . . . -171.0(4) ?
N5 C37 C38 C39 . . . . 0.5(8) ?
C37 C38 C39 C40 . . . . -1.3(9) ?
C38 C39 C40 C41 . . . . 0.3(9) ?
C37 N5 C41 C40 . . . . -2.7(7) ?
Ni2 N5 C41 C40 . . . . 169.5(4) ?
C39 C40 C41 N5 . . . . 1.9(9) ?
C46 N6 C42 C43 . . . . 1.5(7) ?
Ni2 N6 C42 C43 . . . . -179.4(4) ?
N6 C42 C43 C44 . . . . -0.7(8) ?
C42 C43 C44 C45 . . . . -0.5(9) ?
C43 C44 C45 C46 . . . . 0.8(9) ?
C42 N6 C46 C45 . . . . -1.1(8) ?
Ni2 N6 C46 C45 . . . . 179.8(4) ?
C44 C45 C46 N6 . . . . 0.0(9) ?
C51 N7 C47 C48 . . . . 0.1(10) ?
N7 C47 C48 C49 . . . . -0.8(12) ?
C47 C48 C49 C50 . . . . 1.0(12) ?
C48 C49 C50 C51 . . . . -0.7(12) ?
C47 N7 C51 C50 . . . . 0.3(10) ?
C49 C50 C51 N7 . . . . 0.0(11) ?
C56 N8 C52 C53 . . . . 2.7(9) ?
N8 C52 C53 C54 . . . . -0.2(10) ?
C52 C53 C54 C55 . . . . -2.7(10) ?
C53 C54 C55 C56 . . . . 3.0(10) ?
C52 N8 C56 C55 . . . . -2.4(9) ?
C54 C55 C56 N8 . . . . -0.4(10) ?
